data_7102200
loop_
_publ_author_name
'Clark, J Stephen'
'Gu\'erot, Carine'
'Wilson, Claire'
'Blake, Alexander J'

_publ_section_title
;
 Rapid synthesis of medium-ring fused polycarbocyclic systems by
 rearrangement of carbenoid-derived oxonium ylides.
;
_journal_issue 40
_journal_name_full 'Chemical communications (Cambridge, England)'
_journal_page_first 4134
_journal_page_last 4136
_journal_paper_doi 10.1039/b709064a
_journal_year 2007
_chemical_formula_sum 'C19 H24 O3'
_chemical_formula_weight 300.38
_chemical_name_systematic
;
?
;
_space_group_IT_number 2
_symmetry_cell_setting triclinic
_symmetry_space_group_name_Hall '-P 1'
_symmetry_space_group_name_H-M 'P -1'
_atom_sites_solution_hydrogens geom
_atom_sites_solution_primary direct
_atom_sites_solution_secondary difmap
_audit_creation_method SHELXL-97
_cell_angle_alpha 97.311(2)
_cell_angle_beta 95.227(2)
_cell_angle_gamma 91.841(2)
_cell_formula_units_Z 2
_cell_length_a 5.4027(6)
_cell_length_b 11.2344(13)
_cell_length_c 13.4933(16)
_cell_measurement_reflns_used 1711
_cell_measurement_temperature 150(2)
_cell_measurement_theta_max 27.25
_cell_measurement_theta_min 2.2
_cell_volume 808.16(16)
_computing_cell_refinement 'Bruker SAINT version 6.36a (Bruker, 2000)'
_computing_data_collection 'Bruker SMART version 5.625 (Bruker, 2001)'
_computing_data_reduction 'Bruker SAINT; Bruker SHELXTL (Bruker, 2001)'
_computing_publication_material 'enCIFer (CCDC, 2003); PLATON (Spek, 2003)'
_computing_structure_refinement 'SHELXL-97 (Sheldrick, 1997)'
_computing_structure_solution 'SHELXS-97 (Sheldrick, 1990)'
_diffrn_ambient_temperature 150(2)
_diffrn_measured_fraction_theta_full 0.956
_diffrn_measured_fraction_theta_max 0.955
_diffrn_measurement_device_type 'Bruker SMART APEX CCD area detector'
_diffrn_measurement_method \w
_diffrn_radiation_monochromator graphite
_diffrn_radiation_source 'sealed tube'
_diffrn_radiation_type MoK\a
_diffrn_radiation_wavelength 0.71073
_diffrn_reflns_av_R_equivalents 0.038
_diffrn_reflns_av_sigmaI/netI 0.0506
_diffrn_reflns_limit_h_max 6
_diffrn_reflns_limit_h_min -6
_diffrn_reflns_limit_k_max 14
_diffrn_reflns_limit_k_min -14
_diffrn_reflns_limit_l_max 17
_diffrn_reflns_limit_l_min -17
_diffrn_reflns_number 6346
_diffrn_reflns_theta_full 27.50
_diffrn_reflns_theta_max 27.52
_diffrn_reflns_theta_min 2.23
_diffrn_standards_decay_% 0
_diffrn_standards_number 0
_exptl_absorpt_coefficient_mu 0.082
_exptl_absorpt_correction_type none
_exptl_crystal_colour colourless
_exptl_crystal_density_diffrn 1.234
_exptl_crystal_density_method 'not measured'
_exptl_crystal_description plate
_exptl_crystal_F_000 324
_exptl_crystal_size_max 0.41
_exptl_crystal_size_mid 0.16
_exptl_crystal_size_min 0.03
_refine_diff_density_max 0.205
_refine_diff_density_min -0.184
_refine_diff_density_rms 0.037
_refine_ls_extinction_method none
_refine_ls_goodness_of_fit_ref 0.938
_refine_ls_hydrogen_treatment constr
_refine_ls_matrix_type full
_refine_ls_number_parameters 199
_refine_ls_number_reflns 3546
_refine_ls_number_restraints 0
_refine_ls_restrained_S_all 0.938
_refine_ls_R_factor_all 0.0704
_refine_ls_R_factor_gt 0.0419
_refine_ls_shift/su_max 0.006
_refine_ls_shift/su_mean 0.001
_refine_ls_structure_factor_coef Fsqd
_refine_ls_weighting_details 'calc w=1/[\s^2^(Fo^2^)+(0.0399P)^2^] where P=(Fo^2^+2Fc^2^)/3'
_refine_ls_weighting_scheme calc
_refine_ls_wR_factor_gt 0.0870
_refine_ls_wR_factor_ref 0.0933
_reflns_number_gt 2243
_reflns_number_total 3546
_reflns_threshold_expression >2\s(I)
_cod_data_source_file b709064a.txt
_cod_data_source_block mebzqu
_cod_depositor_comments
;
The following automatic conversions were performed:
'_symmetry_cell_setting' value 'Triclinic' changed to 'triclinic'
according to '/home/saulius/struct/CIF-dictionaries/cif_core.dic'
dictionary named 'cif_core.dic' version 2.4.1 from 2010-06-29.

Automatic conversion script
Id: cif_fix_enum 1527 2010-12-29 10:47:43Z saulius 
;
_cod_database_code 7102200

loop_
_symmetry_equiv_pos_as_xyz
'x, y, z'
'-x, -y, -z'

loop_
_atom_site_label
_atom_site_type_symbol
_atom_site_fract_x
_atom_site_fract_y
_atom_site_fract_z
_atom_site_U_iso_or_equiv
_atom_site_adp_type
_atom_site_occupancy
_atom_site_symmetry_multiplicity
_atom_site_calc_flag
_atom_site_refinement_flags
O1 O 0.37757(19) 0.28614(9) 0.65491(7) 0.0320(3) Uani 1 1 d .
C1 C 0.8255(3) 0.20302(15) 0.49475(12) 0.0439(4) Uani 1 1 d .
H1A H 0.9741 0.2310 0.5353 0.053 Uiso 1 1 calc R
H1B H 0.8269 0.1855 0.4241 0.053 Uiso 1 1 calc R
O2 O 0.27894(19) 0.25087(9) 0.91638(7) 0.0341(3) Uani 1 1 d .
C2 C 0.6195(3) 0.18874(13) 0.53616(11) 0.0340(4) Uani 1 1 d .
H2A H 0.4751 0.1606 0.4930 0.041 Uiso 1 1 calc R
O3 O 0.0291(2) 0.40130(10) 1.35537(8) 0.0409(3) Uani 1 1 d .
C3A C 0.5590(3) 0.10005(12) 0.69581(10) 0.0263(3) Uani 1 1 d .
H3AA H 0.4016 0.0564 0.6641 0.032 Uiso 1 1 calc R
C3 C 0.5921(3) 0.21292(13) 0.64564(10) 0.0293(3) Uani 1 1 d .
H3A H 0.7427 0.2605 0.6797 0.035 Uiso 1 1 calc R
C4 C 0.7697(3) 0.01423(13) 0.68377(11) 0.0325(4) Uani 1 1 d .
H4A H 0.9285 0.0556 0.7139 0.039 Uiso 1 1 calc R
H4B H 0.7845 -0.0100 0.6115 0.039 Uiso 1 1 calc R
C5 C 0.7229(3) -0.09739(14) 0.73438(11) 0.0380(4) Uani 1 1 d .
H5A H 0.5784 -0.1450 0.6973 0.046 Uiso 1 1 calc R
H5B H 0.8697 -0.1477 0.7309 0.046 Uiso 1 1 calc R
C6 C 0.6727(3) -0.06664(14) 0.84382(11) 0.0362(4) Uani 1 1 d .
H6A H 0.8270 -0.0316 0.8835 0.043 Uiso 1 1 calc R
H6B H 0.6245 -0.1411 0.8707 0.043 Uiso 1 1 calc R
C7A C 0.5308(3) 0.13393(12) 0.80693(10) 0.0275(3) Uani 1 1 d .
H7AA H 0.6972 0.1664 0.8394 0.033 Uiso 1 1 calc R
C7 C 0.4663(3) 0.02224(13) 0.85540(11) 0.0340(4) Uani 1 1 d .
H7A H 0.4475 0.0455 0.9275 0.041 Uiso 1 1 calc R
H7B H 0.3066 -0.0158 0.8228 0.041 Uiso 1 1 calc R
C8 C 0.3546(3) 0.23370(12) 0.82070(10) 0.0274(3) Uani 1 1 d .
C9 C 0.2900(3) 0.30012(13) 0.74858(10) 0.0293(3) Uani 1 1 d .
H9A H 0.1760 0.3613 0.7623 0.035 Uiso 1 1 calc R
C10 C 0.1200(3) 0.34902(13) 0.93767(10) 0.0295(4) Uani 1 1 d .
H10A H -0.0449 0.3315 0.8992 0.035 Uiso 1 1 calc R
H10B H 0.1937 0.4234 0.9181 0.035 Uiso 1 1 calc R
C11 C 0.0924(3) 0.36507(12) 1.04772(11) 0.0267(3) Uani 1 1 d .
C12 C -0.1100(3) 0.31655(13) 1.08763(11) 0.0311(4) Uani 1 1 d .
H12A H -0.2384 0.2726 1.0439 0.037 Uiso 1 1 calc R
C13 C -0.1278(3) 0.33112(13) 1.18989(11) 0.0328(4) Uani 1 1 d .
H13A H -0.2684 0.2980 1.2159 0.039 Uiso 1 1 calc R
C14 C 0.0603(3) 0.39434(12) 1.25492(11) 0.0299(3) Uani 1 1 d .
C15 C 0.2615(3) 0.44537(13) 1.21667(11) 0.0315(4) Uani 1 1 d .
H15A H 0.3892 0.4900 1.2603 0.038 Uiso 1 1 calc R
C16 C 0.2739(3) 0.43029(13) 1.11381(11) 0.0312(4) Uani 1 1 d .
H16A H 0.4115 0.4659 1.0876 0.037 Uiso 1 1 calc R
C17 C 0.2407(3) 0.44488(15) 1.42377(11) 0.0469(5) Uani 1 1 d .
H17A H 0.1979 0.4460 1.4929 0.070 Uiso 1 1 calc R
H17B H 0.2899 0.5264 1.4124 0.070 Uiso 1 1 calc R
H17C H 0.3791 0.3920 1.4127 0.070 Uiso 1 1 calc R

loop_
_atom_site_aniso_label
_atom_site_aniso_U_11
_atom_site_aniso_U_22
_atom_site_aniso_U_33
_atom_site_aniso_U_23
_atom_site_aniso_U_13
_atom_site_aniso_U_12
O1 0.0358(6) 0.0309(6) 0.0306(6) 0.0069(4) 0.0035(5) 0.0093(5)
C1 0.0463(11) 0.0477(11) 0.0398(10) 0.0100(8) 0.0084(8) 0.0039(9)
O2 0.0434(7) 0.0284(6) 0.0318(6) 0.0029(4) 0.0077(5) 0.0142(5)
C2 0.0370(10) 0.0307(9) 0.0345(9) 0.0072(7) 0.0005(7) 0.0018(7)
O3 0.0472(7) 0.0429(7) 0.0328(6) 0.0047(5) 0.0055(5) 0.0003(6)
C3A 0.0250(8) 0.0231(7) 0.0306(8) 0.0027(6) 0.0020(6) 0.0020(6)
C3 0.0270(8) 0.0274(8) 0.0328(8) 0.0028(6) 0.0008(6) 0.0027(7)
C4 0.0349(9) 0.0286(8) 0.0344(9) 0.0022(6) 0.0060(7) 0.0062(7)
C5 0.0436(10) 0.0279(8) 0.0439(10) 0.0058(7) 0.0073(8) 0.0113(8)
C6 0.0427(10) 0.0287(8) 0.0385(9) 0.0084(7) 0.0029(7) 0.0093(8)
C7A 0.0291(8) 0.0235(8) 0.0294(8) 0.0031(6) 0.0001(6) 0.0049(7)
C7 0.0405(10) 0.0308(9) 0.0327(9) 0.0076(7) 0.0059(7) 0.0090(7)
C8 0.0306(9) 0.0221(7) 0.0285(8) -0.0003(6) 0.0022(6) 0.0021(7)
C9 0.0292(9) 0.0243(8) 0.0332(8) -0.0007(6) 0.0021(7) 0.0040(7)
C10 0.0281(9) 0.0223(8) 0.0381(9) 0.0015(6) 0.0040(7) 0.0070(7)
C11 0.0258(8) 0.0193(7) 0.0352(8) 0.0028(6) 0.0030(6) 0.0064(6)
C12 0.0278(9) 0.0247(8) 0.0396(9) 0.0019(6) -0.0006(7) 0.0022(7)
C13 0.0282(9) 0.0287(8) 0.0430(10) 0.0083(7) 0.0073(7) 0.0013(7)
C14 0.0351(9) 0.0229(8) 0.0330(9) 0.0047(6) 0.0055(7) 0.0083(7)
C15 0.0318(9) 0.0255(8) 0.0362(9) 0.0016(6) 0.0008(7) 0.0004(7)
C16 0.0269(9) 0.0281(8) 0.0392(9) 0.0046(7) 0.0065(7) 0.0009(7)
C17 0.0600(12) 0.0432(10) 0.0353(10) 0.0033(8) -0.0028(8) -0.0010(9)

loop_
_atom_type_symbol
_atom_type_description
_atom_type_scat_dispersion_real
_atom_type_scat_dispersion_imag
_atom_type_scat_source
C C 0.0033 0.0016 'International Tables Vol C Tables 4.2.6.8 and 6.1.1.4'
H H 0.0000 0.0000 'International Tables Vol C Tables 4.2.6.8 and 6.1.1.4'
O O 0.0106 0.0060 'International Tables Vol C Tables 4.2.6.8 and 6.1.1.4'

loop_
_geom_angle_atom_site_label_1
_geom_angle_atom_site_label_2
_geom_angle_atom_site_label_3
_geom_angle
C9 O1 C3 115.39(11)
C8 O2 C10 116.27(10)
C1 C2 C3 125.34(15)
C14 O3 C17 116.40(13)
C4 C3A C7A 109.38(11)
C4 C3A C3 113.74(12)
C7A C3A C3 110.13(11)
O1 C3 C2 105.95(11)
O1 C3 C3A 110.44(11)
C2 C3 C3A 114.06(12)
C3A C4 C5 110.97(12)
C6 C5 C4 112.54(13)
C5 C6 C7 111.66(12)
C8 C7A C3A 109.93(11)
C8 C7A C7 115.28(12)
C3A C7A C7 110.56(12)
C6 C7 C7A 109.57(12)
C9 C8 O2 124.95(13)
C9 C8 C7A 122.37(13)
O2 C8 C7A 112.62(12)
C8 C9 O1 124.39(14)
O2 C10 C11 108.16(11)
C16 C11 C12 117.75(13)
C16 C11 C10 119.77(13)
C12 C11 C10 122.48(13)
C13 C12 C11 121.08(14)
C12 C13 C14 120.05(14)
O3 C14 C15 124.38(14)
O3 C14 C13 115.77(14)
C15 C14 C13 119.85(14)
C14 C15 C16 118.94(14)
C15 C16 C11 122.29(14)

loop_
_geom_bond_atom_site_label_1
_geom_bond_atom_site_label_2
_geom_bond_distance
O1 C9 1.3817(16)
O1 C3 1.4482(17)
C1 C2 1.304(2)
O2 C8 1.3817(16)
O2 C10 1.4357(16)
C2 C3 1.4893(19)
O3 C14 1.3738(17)
O3 C17 1.4337(18)
C3A C4 1.5218(19)
C3A C7A 1.5219(18)
C3A C3 1.5245(19)
C4 C5 1.527(2)
C5 C6 1.524(2)
C6 C7 1.526(2)
C7A C8 1.4983(19)
C7A C7 1.5317(19)
C8 C9 1.3286(19)
C10 C11 1.4945(19)
C11 C16 1.3863(19)
C11 C12 1.3879(19)
C12 C13 1.381(2)
C13 C14 1.393(2)
C14 C15 1.3837(19)
C15 C16 1.3846(19)

loop_
_geom_torsion_atom_site_label_1
_geom_torsion_atom_site_label_2
_geom_torsion_atom_site_label_3
_geom_torsion_atom_site_label_4
_geom_torsion
C9 O1 C3 C2 168.19(11)
C9 O1 C3 C3A 44.21(15)
C1 C2 C3 O1 130.74(16)
C1 C2 C3 C3A -107.58(18)
C4 C3A C3 O1 176.40(11)
C7A C3A C3 O1 -60.41(15)
C4 C3A C3 C2 57.23(17)
C7A C3A C3 C2 -179.59(12)
C7A C3A C4 C5 57.23(15)
C3 C3A C4 C5 -179.18(12)
C3A C4 C5 C6 -53.51(17)
C4 C5 C6 C7 52.46(18)
C4 C3A C7A C8 170.50(11)
C3 C3A C7A C8 44.80(16)
C4 C3A C7A C7 -61.10(15)
C3 C3A C7A C7 173.20(11)
C5 C6 C7 C7A -54.80(16)
C8 C7A C7 C6 -174.82(12)
C3A C7A C7 C6 59.75(15)
C10 O2 C8 C9 -0.4(2)
C10 O2 C8 C7A 176.82(11)
C3A C7A C8 C9 -15.91(19)
C7 C7A C8 C9 -141.67(14)
C3A C7A C8 O2 166.73(11)
C7 C7A C8 O2 40.98(16)
O2 C8 C9 O1 176.36(12)
C7A C8 C9 O1 -0.7(2)
C3 O1 C9 C8 -14.17(19)
C8 O2 C10 C11 -171.04(11)
O2 C10 C11 C16 82.70(16)
O2 C10 C11 C12 -97.12(15)
C16 C11 C12 C13 -1.0(2)
C10 C11 C12 C13 178.79(14)
C11 C12 C13 C14 -0.6(2)
C17 O3 C14 C15 -12.0(2)
C17 O3 C14 C13 168.18(13)
C12 C13 C14 O3 -178.33(13)
C12 C13 C14 C15 1.8(2)
O3 C14 C15 C16 178.88(13)
C13 C14 C15 C16 -1.3(2)
C14 C15 C16 C11 -0.5(2)
C12 C11 C16 C15 1.6(2)
C10 C11 C16 C15 -178.23(13)
